data_7057470
loop_
_publ_author_name
'Wang, Zijing'
'Zheng, Tingting'
'Sun, Hongjian'
'Li, Xiaoyan'
'Fuhr, Olaf'
'Fenske, Dieter'

_publ_section_title
;
 Sonogashira reactions of alkyl halides catalyzed by NHC [CNN] pincer
 nickel(ii) complexes
;
_journal_issue 14
_journal_name_full 'New Journal of Chemistry'
_journal_page_first 11465
_journal_paper_doi 10.1039/C8NJ02138D
_journal_volume 42
_journal_year 2018
_chemical_formula_moiety 'C28 H28 N4 Ni'
_chemical_formula_sum 'C28 H28 N4 Ni'
_chemical_formula_weight 479.25
_chemical_name_systematic 2018Li01
_space_group_crystal_system monoclinic
_space_group_IT_number 14
_space_group_name_Hall '-P 2ybc'
_space_group_name_H-M_alt 'P 1 21/c 1'
_symmetry_Int_Tables_number 14
_symmetry_space_group_name_Hall '-P 2ybc'
_symmetry_space_group_name_H-M 'P 1 21/c 1'
_atom_sites_solution_primary dual
_audit_creation_date 2018-01-16
_audit_creation_method
;
Olex2 1.2
(compiled 2017.08.10 svn.r3458 for OlexSys, GUI svn.r5381)
;
_audit_update_record
;
2018-01-16 deposited with the CCDC.
2018-05-23 downloaded from the CCDC.
;
_cell_angle_alpha 90
_cell_angle_beta 94.637(1)
_cell_angle_gamma 90
_cell_formula_units_Z 4
_cell_length_a 11.1930(1)
_cell_length_b 8.6954(1)
_cell_length_c 24.4859(4)
_cell_measurement_reflns_used 7064
_cell_measurement_temperature 172.99(10)
_cell_measurement_theta_max 73.4810
_cell_measurement_theta_min 3.9450
_cell_volume 2375.35(5)
_computing_cell_refinement 'CrysAlisPro 1.171.39.33c (Rigaku OD, 2017)'
_computing_data_collection 'CrysAlisPro 1.171.39.33c (Rigaku OD, 2017)'
_computing_data_reduction 'CrysAlisPro 1.171.39.33c (Rigaku OD, 2017)'
_computing_molecular_graphics 'Olex2 (Dolomanov et al., 2009)'
_computing_publication_material 'Olex2 (Dolomanov et al., 2009)'
_computing_structure_refinement 'olex2.refine (Bourhis et al., 2015)'
_computing_structure_solution 'ShelXT (Sheldrick, 2015)'
_diffrn_ambient_environment N~2~
_diffrn_ambient_temperature 172.99(10)
_diffrn_detector 'CCD plate'
_diffrn_measured_fraction_theta_full 0.9831
_diffrn_measured_fraction_theta_max 0.9831
_diffrn_measurement_details
;
List of Runs (angles in degrees, time in seconds):

  # Type    Start    End  Width  t~exp~   \w     \q     \k     \f   Frames
#--------------------------------------------------------------------------
  1  \w    -18.00  89.00   0.50    2.50    --    0.00  19.00 120.00  214
  2  \w    -17.00  78.00   0.50    2.50    --    0.00  37.00-180.00  190
  3  \w     33.00  89.00   0.50    2.50    --    0.00  57.00  30.00  112
  4  \w    -20.00  66.00   0.50    2.50    --    0.00  57.00   0.00  172
  5  \w     68.00 168.00   0.50   27.00    --   94.60  77.00-120.00  200
  6  \w     88.00 167.00   0.50   27.00    --   94.60  45.00   0.00  158
  7  \w     12.00 116.00   0.50   27.00    --   94.60 -61.00 150.00  208
  8  \w     83.00 128.00   0.50   27.00    --   94.60  45.00  60.00   90
  9  \w     91.00 117.00   0.50   27.00    --   94.60  30.00-150.00   52
 10  \w     76.00 171.00   0.50   27.00    --   94.60  45.00  30.00  190
 11  \w     72.00 184.00   0.50   27.00    --   94.60  61.00 -60.00  224
;
_diffrn_measurement_device 'four-circle diffractometer'
_diffrn_measurement_device_type 'XtaLAB AFC12 (RINC): Kappa dual home/near'
_diffrn_measurement_method '\w scans'
_diffrn_orient_matrix_type 'CrysAlisPro convention (1999,Acta A55,543-557)'
_diffrn_orient_matrix_UB_11 -0.0674073000
_diffrn_orient_matrix_UB_12 -0.1188608000
_diffrn_orient_matrix_UB_13 0.0325098000
_diffrn_orient_matrix_UB_21 -0.0540663000
_diffrn_orient_matrix_UB_22 -0.0713135000
_diffrn_orient_matrix_UB_23 -0.0540539000
_diffrn_orient_matrix_UB_31 0.1077348000
_diffrn_orient_matrix_UB_32 -0.1104891000
_diffrn_orient_matrix_UB_33 -0.0003175000
_diffrn_radiation_monochromator mirror
_diffrn_radiation_probe x-ray
_diffrn_radiation_type 'Cu K\a'
_diffrn_radiation_wavelength 1.54184
_diffrn_reflns_av_R_equivalents 0.1210
_diffrn_reflns_av_unetI/netI 0.0887
_diffrn_reflns_limit_h_max 13
_diffrn_reflns_limit_h_min -13
_diffrn_reflns_limit_k_max 10
_diffrn_reflns_limit_k_min -7
_diffrn_reflns_limit_l_max 23
_diffrn_reflns_limit_l_min -30
_diffrn_reflns_number 13102
_diffrn_reflns_theta_full 66.5958
_diffrn_reflns_theta_max 66.60
_diffrn_reflns_theta_min 3.62
_diffrn_source 'micro-focus sealed X-ray tube'
_diffrn_source_type 'Rigaku (Cu) X-ray Source'
_exptl_absorpt_coefficient_mu 1.345
_exptl_absorpt_correction_T_max 1.00000
_exptl_absorpt_correction_T_min 0.16148
_exptl_absorpt_correction_type multi-scan
_exptl_absorpt_process_details
;
CrysAlisPro 1.171.39.33c (Rigaku Oxford Diffraction, 2017)
Empirical absorption correction using spherical harmonics,
 implemented in SCALE3 ABSPACK scaling algorithm.
;
_exptl_crystal_colour 'clear light red'
_exptl_crystal_colour_lustre clear
_exptl_crystal_colour_modifier light
_exptl_crystal_colour_primary red
_exptl_crystal_density_diffrn 1.3400
_exptl_crystal_description block
_exptl_crystal_F_000 998.5406
_exptl_crystal_size_max 0.2
_exptl_crystal_size_mid 0.15
_exptl_crystal_size_min 0.1
_refine_diff_density_max 1.1407
_refine_diff_density_min -1.1761
_refine_diff_density_rms 0.1341
_refine_ls_d_res_high 0.8400
_refine_ls_d_res_low 12.2029
_refine_ls_goodness_of_fit_ref 0.9755
_refine_ls_hydrogen_treatment constr
_refine_ls_matrix_type full
_refine_ls_number_constraints 48
_refine_ls_number_parameters 302
_refine_ls_number_reflns 4133
_refine_ls_number_restraints 0
_refine_ls_restrained_S_all 0.9755
_refine_ls_R_factor_all 0.0950
_refine_ls_R_factor_gt 0.0833
_refine_ls_shift/su_max 0.0000
_refine_ls_shift/su_mean 0.0000
_refine_ls_structure_factor_coef Fsqd
_refine_ls_weighting_details 'w=1/[\s^2^(Fo^2^)+(0.1875P)^2^] where P=(Fo^2^+2Fc^2^)/3'
_refine_ls_weighting_scheme calc
_refine_ls_wR_factor_gt 0.2237
_refine_ls_wR_factor_ref 0.2359
_reflns_Friedel_coverage 0.0
_reflns_limit_h_max 13
_reflns_limit_h_min -13
_reflns_limit_k_max 10
_reflns_limit_k_min 0
_reflns_limit_l_max 29
_reflns_limit_l_min 0
_reflns_number_gt 3213
_reflns_number_total 4133
_reflns_threshold_expression I>=2u(I)
_cod_data_source_file c8nj02138d2.cif
_cod_data_source_block complex9
_cod_depositor_comments 'Adding full bibliography for 7057470.cif.'
_cod_database_code 7057470
_chemical_oxdiff_formula 'C12 H12 N3 O1 Ni1'
_reflns_odcompleteness_completeness 99.19
_reflns_odcompleteness_iscentric 1
_reflns_odcompleteness_theta 66.97
_olex2_refinement_description
;
1. Fixed Uiso
 At 1.2 times of:
  All C(H) groups
 At 1.5 times of:
  All C(H,H,H) groups
2.a Ternary CH refined with riding coordinates:
 C12(H12)
2.b Aromatic/amide H refined with riding coordinates:
 C2(H2), C3(H3), C4(H4), C5(H5), C6(H6), C10(H10), C11(H11), C16(H16),
 C17(H17), C18(H18), C19(H19), C22(H22), C23(H23), C24(H24), C25(H25)
2.c Idealised Me refined as rotating group:
 C13(H13a,H13b,H13c), C14(H14a,H14b,H14c), C27(H27a,H27b,H27c), C28(H28a,H28b,
 H28c)
;
_olex2_submission_special_instructions 'No special instructions were received'
_oxdiff_exptl_absorpt_empirical_details
;
Empirical correction (ABSPACK) includes:
- Absorption correction using spherical harmonics
- Frame scaling
;
_oxdiff_exptl_absorpt_empirical_full_max 6.449
_oxdiff_exptl_absorpt_empirical_full_min 0.245

loop_
_space_group_symop_id
_space_group_symop_operation_xyz
1 x,y,z
2 -x,y+1/2,-z+1/2
3 -x,-y,-z
4 x,-y-1/2,z-1/2

loop_
_atom_site_label
_atom_site_type_symbol
_atom_site_fract_x
_atom_site_fract_y
_atom_site_fract_z
_atom_site_U_iso_or_equiv
_atom_site_adp_type
_atom_site_occupancy
_atom_site_refinement_flags_posn
Ni1 Ni 0.80264(4) 0.60978(6) 0.61473(3) 0.0265(3) Uani 1.000000 .
N1 N 0.6500(2) 0.3446(4) 0.63384(15) 0.0359(8) Uani 1.000000 .
N2 N 0.8257(2) 0.3317(3) 0.67562(14) 0.0303(7) Uani 1.000000 .
N3 N 0.9607(2) 0.5370(3) 0.61751(14) 0.0270(7) Uani 1.000000 .
N4 N 0.8641(2) 0.7842(3) 0.57151(14) 0.0286(7) Uani 1.000000 .
C1 C 0.4577(3) 0.8450(4) 0.65046(18) 0.0333(9) Uani 1.000000 .
C2 C 0.4431(3) 0.9082(5) 0.7014(2) 0.0427(11) Uani 1.000000 .
H2 H 0.5056(3) 0.9029(5) 0.7288(2) 0.0512(13) Uiso 1.000000 R
C3 C 0.3369(3) 0.9792(5) 0.7122(2) 0.0466(11) Uani 1.000000 .
H3 H 0.3295(3) 1.0227(5) 0.7464(2) 0.0560(13) Uiso 1.000000 R
C4 C 0.2425(3) 0.9861(5) 0.6729(2) 0.0520(13) Uani 1.000000 .
H4 H 0.1711(3) 1.0333(5) 0.6804(2) 0.0624(15) Uiso 1.000000 R
C5 C 0.2549(4) 0.9225(6) 0.6225(3) 0.0575(14) Uani 1.000000 .
H5 H 0.1909(4) 0.9261(6) 0.5958(3) 0.0690(17) Uiso 1.000000 R
C6 C 0.3616(3) 0.8524(6) 0.6105(2) 0.0503(12) Uani 1.000000 .
H6 H 0.3688(3) 0.8108(6) 0.5759(2) 0.0604(14) Uiso 1.000000 R
C7 C 0.5679(3) 0.7714(4) 0.63788(19) 0.0369(10) Uani 1.000000 .
C8 C 0.6584(3) 0.7046(4) 0.62576(17) 0.0320(9) Uani 1.000000 .
C9 C 0.7541(3) 0.4244(4) 0.64303(16) 0.0275(8) Uani 1.000000 .
C10 C 0.7656(3) 0.1967(4) 0.6873(2) 0.0407(10) Uani 1.000000 .
H10 H 0.7960(3) 0.1154(4) 0.7088(2) 0.0488(12) Uiso 1.000000 R
C11 C 0.6570(3) 0.2065(4) 0.6618(2) 0.0424(10) Uani 1.000000 .
H11 H 0.5964(3) 0.1335(4) 0.6625(2) 0.0509(13) Uiso 1.000000 R
C12 C 0.5470(3) 0.3861(4) 0.5958(2) 0.0415(11) Uani 1.000000 .
H12 H 0.5646(3) 0.4851(4) 0.5791(2) 0.0498(13) Uiso 1.000000 R
C13 C 0.4352(4) 0.4061(6) 0.6264(3) 0.0591(15) Uani 1.000000 .
H13a H 0.413(2) 0.3087(11) 0.6411(14) 0.089(2) Uiso 1.000000 GR
H13b H 0.4513(12) 0.478(4) 0.6558(11) 0.089(2) Uiso 1.000000 GR
H13c H 0.3710(11) 0.444(5) 0.6017(5) 0.089(2) Uiso 1.000000 GR
C14 C 0.5298(4) 0.2662(6) 0.5497(2) 0.0630(14) Uani 1.000000 .
H14a H 0.6045(9) 0.250(3) 0.5339(11) 0.095(2) Uiso 1.000000 GR
H14b H 0.503(3) 0.1709(14) 0.5645(4) 0.095(2) Uiso 1.000000 GR
H14c H 0.471(3) 0.302(2) 0.5220(8) 0.095(2) Uiso 1.000000 GR
C15 C 0.9501(3) 0.3574(4) 0.69227(17) 0.0312(8) Uani 1.000000 .
C16 C 1.0022(3) 0.2798(4) 0.73772(18) 0.0398(9) Uani 1.000000 .
H16 H 0.9550(3) 0.2188(4) 0.75859(18) 0.0477(11) Uiso 1.000000 R
C17 C 1.1237(4) 0.2929(5) 0.75209(19) 0.0434(10) Uani 1.000000 .
H17 H 1.1592(4) 0.2392(5) 0.78201(19) 0.0521(12) Uiso 1.000000 R
C18 C 1.1917(3) 0.3869(4) 0.7213(2) 0.0412(11) Uani 1.000000 .
H18 H 1.2737(3) 0.3949(4) 0.7304(2) 0.0494(13) Uiso 1.000000 R
C19 C 1.1405(3) 0.4692(4) 0.67717(18) 0.0339(9) Uani 1.000000 .
H19 H 1.1880(3) 0.5353(4) 0.65836(18) 0.0407(11) Uiso 1.000000 R
C20 C 1.0161(3) 0.4549(4) 0.65984(16) 0.0280(8) Uani 1.000000 .
C21 C 1.0231(3) 0.5952(4) 0.57516(17) 0.0275(8) Uani 1.000000 .
C22 C 1.1256(3) 0.5309(4) 0.55433(17) 0.0304(9) Uani 1.000000 .
H22 H 1.1607(3) 0.4439(4) 0.57085(17) 0.0365(10) Uiso 1.000000 R
C23 C 1.1745(3) 0.5953(4) 0.50974(18) 0.0333(9) Uani 1.000000 .
H23 H 1.2433(3) 0.5523(4) 0.49716(18) 0.0400(11) Uiso 1.000000 R
C24 C 1.1232(3) 0.7229(4) 0.48334(18) 0.0354(9) Uani 1.000000 .
H24 H 1.1565(3) 0.7652(4) 0.45317(18) 0.0424(11) Uiso 1.000000 R
C25 C 1.0206(3) 0.7865(4) 0.50287(17) 0.0320(9) Uani 1.000000 .
H25 H 0.9848(3) 0.8719(4) 0.48555(17) 0.0384(10) Uiso 1.000000 R
C26 C 0.9723(3) 0.7237(4) 0.54752(16) 0.0288(8) Uani 1.000000 .
C27 C 0.9012(3) 0.9098(4) 0.61066(18) 0.0351(9) Uani 1.000000 .
H27a H 0.8329(6) 0.944(2) 0.6287(9) 0.0527(14) Uiso 1.000000 GR
H27b H 0.9615(19) 0.8721(10) 0.6374(7) 0.0527(14) Uiso 1.000000 GR
H27c H 0.933(2) 0.9941(14) 0.5911(2) 0.0527(14) Uiso 1.000000 GR
C28 C 0.7752(3) 0.8438(5) 0.52825(17) 0.0347(9) Uani 1.000000 .
H28a H 0.758(2) 0.7657(12) 0.5010(6) 0.0520(13) Uiso 1.000000 GR
H28b H 0.7028(10) 0.871(3) 0.5444(3) 0.0520(13) Uiso 1.000000 GR
H28c H 0.8073(11) 0.933(2) 0.5114(8) 0.0520(13) Uiso 1.000000 GR

loop_
_atom_site_aniso_label
_atom_site_aniso_U_11
_atom_site_aniso_U_22
_atom_site_aniso_U_33
_atom_site_aniso_U_12
_atom_site_aniso_U_13
_atom_site_aniso_U_23
Ni1 0.0080(4) 0.0243(4) 0.0482(5) 0.00074(17) 0.0089(3) 0.0028(2)
N1 0.0181(14) 0.0311(15) 0.060(2) -0.0058(11) 0.0147(14) 0.0006(14)
N2 0.0211(14) 0.0241(13) 0.048(2) 0.0027(11) 0.0151(13) 0.0026(13)
N3 0.0122(12) 0.0283(13) 0.041(2) 0.0012(10) 0.0074(12) 0.0024(13)
N4 0.0113(12) 0.0261(13) 0.049(2) 0.0020(10) 0.0082(12) 0.0004(13)
C1 0.0142(15) 0.0296(16) 0.057(3) 0.0028(13) 0.0105(16) 0.0016(16)
C2 0.0207(18) 0.050(2) 0.058(3) -0.0006(15) 0.0054(18) -0.0034(19)
C3 0.0270(19) 0.056(2) 0.059(3) 0.0006(17) 0.0184(19) -0.008(2)
C4 0.0203(18) 0.049(2) 0.089(4) 0.0080(16) 0.019(2) -0.010(2)
C5 0.0168(19) 0.067(3) 0.088(4) 0.0093(18) -0.002(2) -0.017(3)
C6 0.0210(19) 0.058(2) 0.072(4) 0.0036(17) 0.0059(19) -0.020(2)
C7 0.0154(15) 0.0339(18) 0.063(3) 0.0024(14) 0.0135(16) 0.0035(17)
C8 0.0164(15) 0.0296(16) 0.050(3) -0.0037(13) 0.0051(15) 0.0040(16)
C9 0.0152(15) 0.0304(15) 0.039(2) 0.0001(12) 0.0148(14) -0.0014(15)
C10 0.0345(19) 0.0243(16) 0.066(3) 0.0027(14) 0.0185(19) 0.0086(18)
C11 0.034(2) 0.0264(17) 0.069(3) -0.0105(14) 0.0195(19) 0.0020(18)
C12 0.0170(17) 0.045(2) 0.063(3) -0.0082(14) 0.0065(18) -0.0005(19)
C13 0.020(2) 0.067(3) 0.092(4) -0.0042(18) 0.017(2) -0.000(3)
C14 0.037(2) 0.076(3) 0.077(4) -0.020(2) 0.010(2) -0.019(3)
C15 0.0214(16) 0.0267(15) 0.046(2) 0.0066(13) 0.0076(15) -0.0012(16)
C16 0.0358(19) 0.0386(19) 0.047(3) 0.0150(15) 0.0160(17) 0.0070(17)
C17 0.040(2) 0.045(2) 0.046(3) 0.0208(17) 0.0045(18) -0.0009(19)
C18 0.0209(17) 0.048(2) 0.054(3) 0.0182(15) -0.0008(18) -0.0110(19)
C19 0.0160(15) 0.0347(17) 0.051(3) 0.0066(13) 0.0041(16) -0.0059(17)
C20 0.0132(14) 0.0266(15) 0.045(2) 0.0062(12) 0.0075(14) -0.0032(15)
C21 0.0112(14) 0.0271(15) 0.045(2) -0.0031(11) 0.0069(14) -0.0033(14)
C22 0.0107(14) 0.0288(16) 0.053(3) -0.0001(12) 0.0080(15) -0.0010(16)
C23 0.0132(16) 0.0331(17) 0.055(3) -0.0039(12) 0.0113(16) -0.0106(16)
C24 0.0281(17) 0.0323(17) 0.049(2) -0.0099(14) 0.0216(16) -0.0021(16)
C25 0.0196(16) 0.0256(16) 0.052(3) -0.0018(12) 0.0094(15) -0.0001(15)
C26 0.0094(13) 0.0271(15) 0.051(2) -0.0019(12) 0.0086(14) -0.0038(15)
C27 0.0271(18) 0.0284(16) 0.052(3) -0.0040(13) 0.0169(17) -0.0053(16)
C28 0.0185(16) 0.0413(19) 0.044(2) 0.0061(14) 0.0035(15) 0.0110(17)

loop_
_atom_type_symbol
_atom_type_scat_dispersion_real
_atom_type_scat_dispersion_imag
_atom_type_scat_Cromer_Mann_a1
_atom_type_scat_Cromer_Mann_a2
_atom_type_scat_Cromer_Mann_a3
_atom_type_scat_Cromer_Mann_a4
_atom_type_scat_Cromer_Mann_b1
_atom_type_scat_Cromer_Mann_b2
_atom_type_scat_Cromer_Mann_b3
_atom_type_scat_Cromer_Mann_b4
_atom_type_scat_Cromer_Mann_c
_atom_type_scat_source
_atom_type_scat_dispersion_source
H 0.00000 0.00000 0.49300 0.32291 0.14019 0.04081 10.51090 26.12570 3.14236 57.79970 0.0030380000826 'International Tables Volume C Table 6.1.1.4 (pp. 500-502)' 'Henke, Gullikson and Davis, At. Data and Nucl. Data Tables, 1993, 54, 2'
C 0.01920 0.00962 2.31000 1.02000 1.58860 0.86500 20.84390 10.20750 0.56870 51.65120 0.215599998832 'International Tables Volume C Table 6.1.1.4 (pp. 500-502)' 'Henke, Gullikson and Davis, At. Data and Nucl. Data Tables, 1993, 54, 2'
N 0.03256 0.01839 12.21260 3.13220 2.01250 1.16630 0.00570 9.89330 28.99750 0.58260 -11.5290002823 'International Tables Volume C Table 6.1.1.4 (pp. 500-502)' 'Henke, Gullikson and Davis, At. Data and Nucl. Data Tables, 1993, 54, 2'
Ni -2.97651 0.52496 12.83760 7.29200 4.44380 2.38000 3.87850 0.25650 12.17630 66.34210 1.03410005569 'International Tables Volume C Table 6.1.1.4 (pp. 500-502)' 'Henke, Gullikson and Davis, At. Data and Nucl. Data Tables, 1993, 54, 2'

loop_
_geom_angle_atom_site_label_1
_geom_angle_atom_site_label_2
_geom_angle_atom_site_label_3
_geom_angle
N4 Ni1 N3 84.91(11)
C8 Ni1 N3 167.47(16)
C8 Ni1 N4 94.65(13)
C9 Ni1 N3 89.84(13)
C9 Ni1 N4 168.48(14)
C9 Ni1 C8 92.69(14)
C11 N1 C9 110.4(3)
C12 N1 C9 126.8(3)
C12 N1 C11 122.6(3)
C10 N2 C9 110.5(3)
C15 N2 C9 126.1(3)
C15 N2 C10 123.1(3)
C20 N3 Ni1 125.0(2)
C21 N3 Ni1 112.3(2)
C21 N3 C20 122.1(3)
C26 N4 Ni1 105.47(19)
C27 N4 Ni1 107.7(2)
C27 N4 C26 108.7(2)
C28 N4 Ni1 113.6(2)
C28 N4 C26 111.2(3)
C28 N4 C27 109.8(3)
C6 C1 C2 118.2(3)
C7 C1 C2 122.2(4)
C7 C1 C6 119.6(4)
H2 C2 C1 119.5(2)
C3 C2 C1 120.9(4)
C3 C2 H2 119.5(3)
H3 C3 C2 119.6(3)
C4 C3 C2 120.8(5)
C4 C3 H3 119.6(3)
H4 C4 C3 120.5(3)
C5 C4 C3 119.1(4)
C5 C4 H4 120.5(2)
H5 C5 C4 119.4(2)
C6 C5 C4 121.1(5)
C6 C5 H5 119.4(3)
C5 C6 C1 119.8(5)
H6 C6 C1 120.1(2)
H6 C6 C5 120.1(3)
C8 C7 C1 177.1(4)
C7 C8 Ni1 173.8(4)
N1 C9 Ni1 131.0(3)
N2 C9 Ni1 124.2(2)
N2 C9 N1 104.6(3)
H10 C10 N2 126.6(2)
C11 C10 N2 106.8(3)
C11 C10 H10 126.6(2)
C10 C11 N1 107.6(3)
H11 C11 N1 126.2(2)
H11 C11 C10 126.2(2)
H12 C12 N1 107.87(18)
C13 C12 N1 110.5(4)
C13 C12 H12 107.9(3)
C14 C12 N1 110.2(3)
C14 C12 H12 107.9(3)
C14 C12 C13 112.4(3)
H13a C13 C12 109.5
H13b C13 C12 109.5
H13b C13 H13a 109.5
H13c C13 C12 109.5
H13c C13 H13a 109.5
H13c C13 H13b 109.5
H14a C14 C12 109.5
H14b C14 C12 109.5
H14b C14 H14a 109.5
H14c C14 C12 109.5
H14c C14 H14a 109.5
H14c C14 H14b 109.5
C16 C15 N2 119.1(3)
C20 C15 N2 118.3(3)
C20 C15 C16 122.5(3)
H16 C16 C15 119.8(2)
C17 C16 C15 120.3(4)
C17 C16 H16 119.8(3)
H17 C17 C16 120.5(3)
C18 C17 C16 118.9(4)
C18 C17 H17 120.5(2)
H18 C18 C17 119.3(2)
C19 C18 C17 121.4(4)
C19 C18 H18 119.3(2)
H19 C19 C18 119.3(2)
C20 C19 C18 121.4(4)
C20 C19 H19 119.3(2)
C15 C20 N3 121.0(3)
C19 C20 N3 123.5(3)
C19 C20 C15 115.3(3)
C22 C21 N3 126.7(3)
C26 C21 N3 116.2(3)
C26 C21 C22 116.9(3)
H22 C22 C21 119.6(2)
C23 C22 C21 120.8(3)
C23 C22 H22 119.59(19)
H23 C23 C22 119.39(19)
C24 C23 C22 121.2(3)
C24 C23 H23 119.4(2)
H24 C24 C23 120.7(2)
C25 C24 C23 118.7(4)
C25 C24 H24 120.7(2)
H25 C25 C24 119.8(2)
C26 C25 C24 120.3(3)
C26 C25 H25 119.85(19)
C21 C26 N4 113.8(3)
C25 C26 N4 124.2(3)
C25 C26 C21 122.1(3)
H27a C27 N4 109.5
H27b C27 N4 109.5
H27b C27 H27a 109.5
H27c C27 N4 109.5
H27c C27 H27a 109.5
H27c C27 H27b 109.5
H28a C28 N4 109.5
H28b C28 N4 109.5
H28b C28 H28a 109.5
H28c C28 N4 109.5
H28c C28 H28a 109.5
H28c C28 H28b 109.5

loop_
_geom_bond_atom_site_label_1
_geom_bond_atom_site_label_2
_geom_bond_distance
Ni1 N3 1.875(3)
Ni1 N4 2.003(3)
Ni1 C8 1.852(3)
Ni1 C9 1.853(3)
N1 C9 1.359(4)
N1 C11 1.382(5)
N1 C12 1.467(5)
N2 C9 1.352(5)
N2 C10 1.393(4)
N2 C15 1.437(4)
N3 C20 1.366(5)
N3 C21 1.392(5)
N4 C26 1.484(4)
N4 C27 1.489(5)
N4 C28 1.488(5)
C1 C2 1.385(6)
C1 C6 1.396(6)
C1 C7 1.446(4)
C2 H2 0.9300
C2 C3 1.383(5)
C3 H3 0.9300
C3 C4 1.371(7)
C4 H4 0.9300
C4 C5 1.370(7)
C5 H5 0.9300
C5 C6 1.393(6)
C6 H6 0.9300
C7 C8 1.224(5)
C10 H10 0.9300
C10 C11 1.323(6)
C11 H11 0.9300
C12 H12 0.9800
C12 C13 1.520(6)
C12 C14 1.537(7)
C13 H13a 0.9600
C13 H13b 0.9600
C13 H13c 0.9600
C14 H14a 0.9600
C14 H14b 0.9600
C14 H14c 0.9600
C15 C16 1.389(6)
C15 C20 1.411(5)
C16 H16 0.9300
C16 C17 1.382(6)
C17 H17 0.9300
C17 C18 1.382(6)
C18 H18 0.9300
C18 C19 1.381(6)
C19 H19 0.9300
C19 C20 1.427(4)
C21 C22 1.409(4)
C21 C26 1.403(5)
C22 H22 0.9300
C22 C23 1.379(5)
C23 H23 0.9300
C23 C24 1.385(5)
C24 H24 0.9300
C24 C25 1.393(5)
C25 H25 0.9300
C25 C26 1.372(5)
C27 H27a 0.9600
C27 H27b 0.9600
C27 H27c 0.9600
C28 H28a 0.9600
C28 H28b 0.9600
C28 H28c 0.9600
